data_2204068
loop_
_publ_author_name
'Zhao-Dong Wang'
'Wei Han'
'Shi-Ping Yan'
'Dai-Zheng Liao'
'Zong-Hui Jiang'
'Peng Cheng'

_publ_section_title
;
 \m-1,5-Dicyanamido-bis[chloro(1,4,7-triazacyclononane)copper(II)]
 perchlorate
;
_journal_issue 8
_journal_name_full 'Acta Crystallographica Section E'
_journal_page_first m1137
_journal_page_last m1138
_journal_paper_doi 10.1107/S1600536804017076
_journal_volume 60
_journal_year 2004
_chemical_formula_iupac '[Cu2 (C2 N3) Cl2 (C6 H15 N3)2] Cl O4'
_chemical_formula_moiety 'C14 H30 Cl2 Cu2 N9 +, Cl O4 -'
_chemical_formula_sum 'C14 H30 Cl3 Cu2 N9 O4'
_chemical_formula_weight 621.90
_chemical_name_systematic
;
\m-1,5-Dicyanamido-bis[chloro(1,4,7-triazacyclononane)copper(II)] perchlorate
;
_space_group_IT_number 14
_symmetry_cell_setting monoclinic
_symmetry_space_group_name_Hall '-P 2yn'
_symmetry_space_group_name_H-M 'P 1 21/n 1'
_atom_sites_solution_hydrogens geom
_atom_sites_solution_primary direct
_atom_sites_solution_secondary difmap
_cell_angle_alpha 90.00
_cell_angle_beta 105.200(5)
_cell_angle_gamma 90.00
_cell_formula_units_Z 4
_cell_length_a 17.882(6)
_cell_length_b 7.494(3)
_cell_length_c 18.596(6)
_cell_measurement_reflns_used 864
_cell_measurement_temperature 293(2)
_cell_measurement_theta_max 25.96
_cell_measurement_theta_min 2.27
_cell_volume 2404.8(15)
_computing_cell_refinement SMART
_computing_data_collection 'SMART (Bruker, 1998)'
_computing_data_reduction 'SAINT (Bruker, 1998)'
_computing_molecular_graphics 'SHELXTL (Sheldrick, 1997)'
_computing_publication_material SHELXTL
_computing_structure_refinement 'SHELXL-97 (Sheldrick, 1997)'
_computing_structure_solution 'SHELXS-97 (Sheldrick, 1997)'
_diffrn_ambient_temperature 293(2)
_diffrn_measured_fraction_theta_full 0.991
_diffrn_measured_fraction_theta_max 0.991
_diffrn_measurement_device_type 'Bruker SMART CCD area-detector'
_diffrn_measurement_method '\f and \w'
_diffrn_radiation_monochromator graphite
_diffrn_radiation_source 'fine-focus sealed tube'
_diffrn_radiation_type MoK\a
_diffrn_radiation_wavelength 0.71073
_diffrn_reflns_av_R_equivalents 0.0467
_diffrn_reflns_av_sigmaI/netI 0.0597
_diffrn_reflns_limit_h_max 22
_diffrn_reflns_limit_h_min -22
_diffrn_reflns_limit_k_max 9
_diffrn_reflns_limit_k_min -6
_diffrn_reflns_limit_l_max 23
_diffrn_reflns_limit_l_min -23
_diffrn_reflns_number 13116
_diffrn_reflns_theta_full 26.41
_diffrn_reflns_theta_max 26.41
_diffrn_reflns_theta_min 1.41
_exptl_absorpt_coefficient_mu 2.142
_exptl_absorpt_correction_T_max 0.773
_exptl_absorpt_correction_T_min 0.592
_exptl_absorpt_correction_type multi-scan
_exptl_absorpt_process_details '(SADABS; Sheldrick, 1996)'
_exptl_crystal_colour blue
_exptl_crystal_density_diffrn 1.718
_exptl_crystal_density_method 'not measured'
_exptl_crystal_description block
_exptl_crystal_F_000 1272
_exptl_crystal_size_max 0.24
_exptl_crystal_size_mid 0.18
_exptl_crystal_size_min 0.12
_refine_diff_density_max 0.586
_refine_diff_density_min -0.418
_refine_ls_extinction_method none
_refine_ls_goodness_of_fit_ref 1.049
_refine_ls_hydrogen_treatment constr
_refine_ls_matrix_type full
_refine_ls_number_parameters 289
_refine_ls_number_reflns 4901
_refine_ls_number_restraints 0
_refine_ls_restrained_S_all 1.049
_refine_ls_R_factor_all 0.0776
_refine_ls_R_factor_gt 0.0425
_refine_ls_shift/su_max 0.001
_refine_ls_shift/su_mean 0.000
_refine_ls_structure_factor_coef Fsqd
_refine_ls_weighting_details 'calc w = 1/[\s^2^(Fo^2^)+(0.0444P)^2^+0.6189P] where P = (Fo^2^+2Fc^2^)/3'
_refine_ls_weighting_scheme calc
_refine_ls_wR_factor_gt 0.0918
_refine_ls_wR_factor_ref 0.1026
_reflns_number_gt 3372
_reflns_number_total 4901
_reflns_threshold_expression I>2\s(I)
_cod_data_source_file ob6384.cif
_cod_data_source_block I
_cod_original_cell_volume 2404.9(14)
_cod_original_sg_symbol_H-M 'P 21/n'
_cod_database_code 2204068
_cod_database_fobs_code 2204068

loop_
_symmetry_equiv_pos_as_xyz
'x, y, z'
'-x+1/2, y+1/2, -z+1/2'
'-x, -y, -z'
'x-1/2, -y-1/2, z-1/2'

loop_
_atom_site_label
_atom_site_fract_x
_atom_site_fract_y
_atom_site_fract_z
_atom_site_U_iso_or_equiv
_atom_site_adp_type
_atom_site_calc_flag
_atom_site_refinement_flags
_atom_site_occupancy
_atom_site_type_symbol
Cu1 0.10325(3) 0.05726(6) 0.16789(3) 0.02783(14) Uani d . 1 Cu
Cu2 0.11208(3) 0.02841(6) 0.57760(3) 0.03258(15) Uani d . 1 Cu
Cl1 0.16795(6) -0.15756(13) 0.12035(6) 0.0430(3) Uani d . 1 Cl
Cl2 0.05043(7) -0.16675(13) 0.63700(6) 0.0456(3) Uani d . 1 Cl
N1 0.0867(2) 0.2035(4) 0.07432(18) 0.0403(9) Uani d . 1 N
H1C 0.0920 0.1303 0.0369 0.048 Uiso calc R 1 H
N2 0.18742(19) 0.2817(5) 0.21444(19) 0.0434(9) Uani d . 1 N
H2C 0.2292 0.2424 0.2502 0.052 Uiso calc R 1 H
N3 0.0252(2) 0.2383(4) 0.1905(2) 0.0444(9) Uani d . 1 N
H3C -0.0116 0.1771 0.2061 0.053 Uiso calc R 1 H
N4 0.0966(2) -0.0888(5) 0.25400(19) 0.0439(9) Uani d . 1 N
N5 0.0802(3) -0.2480(5) 0.36396(19) 0.0595(12) Uani d . 1 N
N6 0.0946(3) -0.1195(5) 0.4866(2) 0.0563(11) Uani d . 1 N
N7 0.2367(2) 0.0611(5) 0.5891(2) 0.0455(9) Uani d . 1 N
H7A 0.2592 -0.0480 0.5898 0.055 Uiso calc R 1 H
N8 0.10725(19) 0.2689(4) 0.51709(17) 0.0354(8) Uani d . 1 N
H8A 0.0710 0.2590 0.4726 0.042 Uiso calc R 1 H
N9 0.13557(18) 0.1933(4) 0.66602(17) 0.0318(8) Uani d . 1 N
H9C 0.1027 0.1665 0.6945 0.038 Uiso calc R 1 H
C1 0.1404(3) 0.3531(7) 0.0793(3) 0.0590(14) Uani d . 1 C
H1A 0.1137 0.4637 0.0836 0.071 Uiso calc R 1 H
H1B 0.1576 0.3587 0.0341 0.071 Uiso calc R 1 H
C2 0.2086(3) 0.3345(6) 0.1444(3) 0.0542(13) Uani d . 1 C
H2A 0.2363 0.4471 0.1528 0.065 Uiso calc R 1 H
H2B 0.2433 0.2454 0.1333 0.065 Uiso calc R 1 H
C3 0.1449(3) 0.4216(6) 0.2425(3) 0.0602(14) Uani d . 1 C
H3A 0.1336 0.5192 0.2070 0.072 Uiso calc R 1 H
H3B 0.1769 0.4676 0.2892 0.072 Uiso calc R 1 H
C4 0.0707(3) 0.3511(6) 0.2543(3) 0.0718(18) Uani d . 1 C
H4A 0.0388 0.4509 0.2615 0.086 Uiso calc R 1 H
H4B 0.0824 0.2802 0.2996 0.086 Uiso calc R 1 H
C5 -0.0129(3) 0.3377(7) 0.1229(3) 0.0676(16) Uani d . 1 C
H5A -0.0685 0.3374 0.1167 0.081 Uiso calc R 1 H
H5B 0.0047 0.4606 0.1281 0.081 Uiso calc R 1 H
C6 0.0037(3) 0.2610(7) 0.0576(3) 0.0670(16) Uani d . 1 C
H6A -0.0067 0.3483 0.0177 0.080 Uiso calc R 1 H
H6B -0.0298 0.1590 0.0411 0.080 Uiso calc R 1 H
C7 0.0887(2) -0.1562(5) 0.3066(2) 0.0362(10) Uani d . 1 C
C8 0.0891(3) -0.1714(5) 0.4280(2) 0.0422(11) Uani d . 1 C
C9 0.2407(3) 0.1576(7) 0.5218(3) 0.0671(15) Uani d . 1 C
H9A 0.2301 0.0752 0.4801 0.081 Uiso calc R 1 H
H9B 0.2928 0.2033 0.5285 0.081 Uiso calc R 1 H
C10 0.1841(3) 0.3103(6) 0.5037(3) 0.0590(14) Uani d . 1 C
H10A 0.2063 0.4126 0.5337 0.071 Uiso calc R 1 H
H10B 0.1766 0.3427 0.4518 0.071 Uiso calc R 1 H
C11 0.0817(3) 0.4029(5) 0.5639(2) 0.0434(11) Uani d . 1 C
H11A 0.0267 0.3888 0.5587 0.052 Uiso calc R 1 H
H11B 0.0901 0.5215 0.5466 0.052 Uiso calc R 1 H
C12 0.1248(3) 0.3851(5) 0.6446(2) 0.0426(11) Uani d . 1 C
H12A 0.1750 0.4425 0.6532 0.051 Uiso calc R 1 H
H12B 0.0960 0.4442 0.6752 0.051 Uiso calc R 1 H
C13 0.2149(2) 0.1471(6) 0.7088(2) 0.0457(11) Uani d . 1 C
H13A 0.2151 0.0285 0.7297 0.055 Uiso calc R 1 H
H13B 0.2320 0.2306 0.7497 0.055 Uiso calc R 1 H
C14 0.2697(2) 0.1526(7) 0.6604(3) 0.0530(13) Uani d . 1 C
H14A 0.2807 0.2758 0.6509 0.064 Uiso calc R 1 H
H14B 0.3180 0.0957 0.6860 0.064 Uiso calc R 1 H
Cl3 0.11492(7) 0.16551(15) 0.86812(6) 0.0464(3) Uani d . 1 Cl
O1 0.1127(2) 0.0088(5) 0.8242(2) 0.0823(13) Uani d . 1 O
O2 0.1875(2) 0.1836(6) 0.9195(3) 0.1106(16) Uani d . 1 O
O3 0.1022(2) 0.3147(5) 0.8182(2) 0.0885(13) Uani d . 1 O
O4 0.0531(2) 0.1623(5) 0.9046(2) 0.0832(12) Uani d . 1 O

loop_
_atom_site_aniso_label
_atom_site_aniso_U_11
_atom_site_aniso_U_22
_atom_site_aniso_U_33
_atom_site_aniso_U_12
_atom_site_aniso_U_13
_atom_site_aniso_U_23
Cu1 0.0360(3) 0.0239(2) 0.0245(3) 0.0019(2) 0.0097(2) 0.0007(2)
Cu2 0.0497(3) 0.0250(3) 0.0255(3) -0.0065(2) 0.0143(2) -0.0030(2)
Cl1 0.0570(7) 0.0353(5) 0.0397(6) 0.0129(5) 0.0179(5) -0.0022(5)
Cl2 0.0650(8) 0.0331(6) 0.0456(6) -0.0131(5) 0.0269(6) -0.0022(5)
N1 0.065(3) 0.0283(18) 0.0262(18) 0.0004(17) 0.0100(18) 0.0020(15)
N2 0.035(2) 0.043(2) 0.044(2) 0.0059(16) -0.0035(17) -0.0127(18)
N3 0.043(2) 0.0335(19) 0.065(3) 0.0012(17) 0.0290(19) -0.0003(19)
N4 0.065(3) 0.041(2) 0.032(2) 0.0029(18) 0.0216(19) 0.0035(17)
N5 0.124(4) 0.036(2) 0.032(2) -0.020(2) 0.042(2) -0.0077(18)
N6 0.106(3) 0.037(2) 0.031(2) -0.016(2) 0.027(2) -0.0068(18)
N7 0.044(2) 0.045(2) 0.053(2) 0.0155(18) 0.0235(19) 0.0044(19)
N8 0.044(2) 0.0357(18) 0.0232(17) -0.0053(16) 0.0033(15) 0.0026(15)
N9 0.041(2) 0.0287(17) 0.0284(18) -0.0045(15) 0.0147(16) -0.0020(15)
C1 0.084(4) 0.053(3) 0.046(3) -0.026(3) 0.027(3) -0.005(2)
C2 0.041(3) 0.052(3) 0.074(4) -0.006(2) 0.023(3) 0.018(3)
C3 0.066(3) 0.056(3) 0.055(3) -0.009(3) 0.011(3) -0.023(3)
C4 0.127(5) 0.038(3) 0.081(4) -0.027(3) 0.081(4) -0.030(3)
C5 0.042(3) 0.050(3) 0.111(5) 0.013(2) 0.019(3) 0.017(3)
C6 0.065(4) 0.055(3) 0.064(4) 0.019(3) -0.013(3) 0.008(3)
C7 0.046(3) 0.032(2) 0.034(2) -0.0010(19) 0.016(2) -0.008(2)
C8 0.069(3) 0.028(2) 0.035(3) -0.013(2) 0.023(2) 0.002(2)
C9 0.063(4) 0.082(4) 0.071(4) 0.004(3) 0.044(3) 0.004(3)
C10 0.068(4) 0.059(3) 0.059(3) -0.012(3) 0.033(3) 0.014(3)
C11 0.050(3) 0.028(2) 0.047(3) 0.003(2) 0.002(2) 0.003(2)
C12 0.056(3) 0.031(2) 0.039(3) 0.006(2) 0.008(2) -0.0028(19)
C13 0.053(3) 0.040(2) 0.036(3) 0.006(2) -0.003(2) 0.001(2)
C14 0.033(3) 0.063(3) 0.057(3) 0.004(2) 0.001(2) -0.001(3)
Cl3 0.0579(7) 0.0411(6) 0.0420(6) -0.0080(5) 0.0165(6) -0.0056(5)
O1 0.083(3) 0.057(2) 0.118(4) -0.016(2) 0.045(3) -0.038(2)
O2 0.083(3) 0.106(4) 0.113(4) -0.021(3) -0.028(3) -0.003(3)
O3 0.124(4) 0.064(3) 0.095(3) 0.020(2) 0.061(3) 0.028(2)
O4 0.103(3) 0.099(3) 0.064(2) -0.021(2) 0.051(2) -0.011(2)

loop_
_atom_type_symbol
_atom_type_description
_atom_type_scat_dispersion_real
_atom_type_scat_dispersion_imag
_atom_type_scat_source
C C 0.0033 0.0016 'International Tables Vol C Tables 4.2.6.8 and 6.1.1.4'
H H 0.0000 0.0000 'International Tables Vol C Tables 4.2.6.8 and 6.1.1.4'
N N 0.0061 0.0033 'International Tables Vol C Tables 4.2.6.8 and 6.1.1.4'
O O 0.0106 0.0060 'International Tables Vol C Tables 4.2.6.8 and 6.1.1.4'
Cl Cl 0.1484 0.1585 'International Tables Vol C Tables 4.2.6.8 and 6.1.1.4'
Cu Cu 0.3201 1.2651 'International Tables Vol C Tables 4.2.6.8 and 6.1.1.4'

loop_
_geom_angle_atom_site_label_1
_geom_angle_atom_site_label_2
_geom_angle_atom_site_label_3
_geom_angle
_geom_angle_publ_flag
N4 Cu1 N1 168.44(15) yes
N4 Cu1 N3 90.63(14) yes
N1 Cu1 N3 82.20(14) yes
N4 Cu1 N2 106.10(14) yes
N1 Cu1 N2 81.89(13) yes
N3 Cu1 N2 81.48(13) yes
N4 Cu1 Cl1 93.88(11) yes
N1 Cu1 Cl1 91.37(10) yes
N3 Cu1 Cl1 167.41(11) yes
N2 Cu1 Cl1 108.43(9) yes
N6 Cu2 N9 174.88(14) yes
N6 Cu2 N8 92.69(14) yes
N9 Cu2 N8 83.21(12) yes
N6 Cu2 N7 94.31(16) yes
N9 Cu2 N7 82.09(13) yes
N8 Cu2 N7 81.71(13) yes
N6 Cu2 Cl2 93.84(11) yes
N9 Cu2 Cl2 91.26(9) yes
N8 Cu2 Cl2 147.77(10) yes
N7 Cu2 Cl2 129.09(10) yes
C1 N1 C6 113.0(4) ?
C1 N1 Cu1 114.6(3) ?
C6 N1 Cu1 104.5(3) ?
C1 N1 H1C 108.2 ?
C6 N1 H1C 108.2 ?
Cu1 N1 H1C 108.2 ?
C3 N2 C2 113.1(4) ?
C3 N2 Cu1 108.1(3) ?
C2 N2 Cu1 99.1(2) ?
C3 N2 H2C 112.0 ?
C2 N2 H2C 112.0 ?
Cu1 N2 H2C 112.0 ?
C5 N3 C4 115.1(4) ?
C5 N3 Cu1 110.2(3) ?
C4 N3 Cu1 105.9(3) ?
C5 N3 H3C 108.5 ?
C4 N3 H3C 108.5 ?
Cu1 N3 H3C 108.5 ?
C7 N4 Cu1 171.9(3) ?
C8 N5 C7 120.2(4) ?
C8 N6 Cu2 165.1(3) ?
C9 N7 C14 116.2(4) ?
C9 N7 Cu2 104.3(3) ?
C14 N7 Cu2 107.3(2) ?
C9 N7 H7A 109.6 ?
C14 N7 H7A 109.6 ?
Cu2 N7 H7A 109.6 ?
C11 N8 C10 113.4(3) ?
C11 N8 Cu2 104.0(2) ?
C10 N8 Cu2 110.8(3) ?
C11 N8 H8A 109.5 ?
C10 N8 H8A 109.5 ?
Cu2 N8 H8A 109.5 ?
C13 N9 C12 114.2(3) ?
C13 N9 Cu2 105.2(2) ?
C12 N9 Cu2 112.9(2) ?
C13 N9 H9C 108.1 ?
C12 N9 H9C 108.1 ?
Cu2 N9 H9C 108.1 ?
N1 C1 C2 111.5(4) ?
N1 C1 H1A 109.3 ?
C2 C1 H1A 109.3 ?
N1 C1 H1B 109.3 ?
C2 C1 H1B 109.3 ?
H1A C1 H1B 108.0 ?
C1 C2 N2 113.1(4) ?
C1 C2 H2A 109.0 ?
N2 C2 H2A 109.0 ?
C1 C2 H2B 109.0 ?
N2 C2 H2B 109.0 ?
H2A C2 H2B 107.8 ?
N2 C3 C4 111.2(4) ?
N2 C3 H3A 109.4 ?
C4 C3 H3A 109.4 ?
N2 C3 H3B 109.4 ?
C4 C3 H3B 109.4 ?
H3A C3 H3B 108.0 ?
C3 C4 N3 113.4(4) ?
C3 C4 H4A 108.9 ?
N3 C4 H4A 108.9 ?
C3 C4 H4B 108.9 ?
N3 C4 H4B 108.9 ?
H4A C4 H4B 107.7 ?
C6 C5 N3 111.6(4) ?
C6 C5 H5A 109.3 ?
N3 C5 H5A 109.3 ?
C6 C5 H5B 109.3 ?
N3 C5 H5B 109.3 ?
H5A C5 H5B 108.0 ?
C5 C6 N1 110.5(4) ?
C5 C6 H6A 109.5 ?
N1 C6 H6A 109.5 ?
C5 C6 H6B 109.5 ?
N1 C6 H6B 109.5 ?
H6A C6 H6B 108.1 ?
N4 C7 N5 174.6(4) ?
N6 C8 N5 173.3(4) ?
N7 C9 C10 112.7(4) ?
N7 C9 H9A 109.0 ?
C10 C9 H9A 109.0 ?
N7 C9 H9B 109.0 ?
C10 C9 H9B 109.0 ?
H9A C9 H9B 107.8 ?
N8 C10 C9 113.5(4) ?
N8 C10 H10A 108.9 ?
C9 C10 H10A 108.9 ?
N8 C10 H10B 108.9 ?
C9 C10 H10B 108.9 ?
H10A C10 H10B 107.7 ?
N8 C11 C12 111.8(3) ?
N8 C11 H11A 109.3 ?
C12 C11 H11A 109.3 ?
N8 C11 H11B 109.3 ?
C12 C11 H11B 109.3 ?
H11A C11 H11B 107.9 ?
N9 C12 C11 110.5(3) ?
N9 C12 H12A 109.6 ?
C11 C12 H12A 109.6 ?
N9 C12 H12B 109.6 ?
C11 C12 H12B 109.6 ?
H12A C12 H12B 108.1 ?
N9 C13 C14 111.0(3) ?
N9 C13 H13A 109.4 ?
C14 C13 H13A 109.4 ?
N9 C13 H13B 109.4 ?
C14 C13 H13B 109.4 ?
H13A C13 H13B 108.0 ?
N7 C14 C13 111.0(4) ?
N7 C14 H14A 109.4 ?
C13 C14 H14A 109.4 ?
N7 C14 H14B 109.4 ?
C13 C14 H14B 109.4 ?
H14A C14 H14B 108.0 ?
O2 Cl3 O1 110.6(3) ?
O2 Cl3 O3 109.1(3) ?
O1 Cl3 O3 107.2(2) ?
O2 Cl3 O4 111.6(3) ?
O1 Cl3 O4 110.3(2) ?
O3 Cl3 O4 107.8(2) ?

loop_
_geom_bond_atom_site_label_1
_geom_bond_atom_site_label_2
_geom_bond_distance
_geom_bond_publ_flag
Cu1 N4 1.969(4) yes
Cu1 N1 2.011(3) yes
Cu1 N3 2.068(3) yes
Cu1 N2 2.272(3) yes
Cu1 Cl1 2.2909(12) yes
Cu2 N6 1.979(4) yes
Cu2 N9 2.011(3) yes
Cu2 N8 2.114(3) yes
Cu2 N7 2.196(4) yes
Cu2 Cl2 2.2833(12) yes
N1 C1 1.463(5) ?
N1 C6 1.497(6) ?
N1 H1C 0.9100 ?
N2 C3 1.469(5) ?
N2 C2 1.501(5) ?
N2 H2C 0.9100 ?
N3 C5 1.467(6) ?
N3 C4 1.510(6) ?
N3 H3C 0.9100 ?
N4 C7 1.142(5) ?
N5 C8 1.295(5) ?
N5 C7 1.311(5) ?
N6 C8 1.135(5) ?
N7 C9 1.463(6) ?
N7 C14 1.470(5) ?
N7 H7A 0.9100 ?
N8 C11 1.477(5) ?
N8 C10 1.493(5) ?
N8 H8A 0.9100 ?
N9 C13 1.474(5) ?
N9 C12 1.490(5) ?
N9 H9C 0.9100 ?
C1 C2 1.483(6) ?
C1 H1A 0.9700 ?
C1 H1B 0.9700 ?
C2 H2A 0.9700 ?
C2 H2B 0.9700 ?
C3 C4 1.496(6) ?
C3 H3A 0.9700 ?
C3 H3B 0.9700 ?
C4 H4A 0.9700 ?
C4 H4B 0.9700 ?
C5 C6 1.442(7) ?
C5 H5A 0.9700 ?
C5 H5B 0.9700 ?
C6 H6A 0.9700 ?
C6 H6B 0.9700 ?
C9 C10 1.506(7) ?
C9 H9A 0.9700 ?
C9 H9B 0.9700 ?
C10 H10A 0.9700 ?
C10 H10B 0.9700 ?
C11 C12 1.502(6) ?
C11 H11A 0.9700 ?
C11 H11B 0.9700 ?
C12 H12A 0.9700 ?
C12 H12B 0.9700 ?
C13 C14 1.495(6) ?
C13 H13A 0.9700 ?
C13 H13B 0.9700 ?
C14 H14A 0.9700 ?
C14 H14B 0.9700 ?
Cl3 O2 1.402(4) ?
Cl3 O1 1.425(4) ?
Cl3 O3 1.433(4) ?
Cl3 O4 1.441(4) ?

loop_
_geom_torsion_atom_site_label_1
_geom_torsion_atom_site_label_2
_geom_torsion_atom_site_label_3
_geom_torsion_atom_site_label_4
_geom_torsion
N4 Cu1 N1 C1 142.6(6)
N3 Cu1 N1 C1 90.5(3)
N2 Cu1 N1 C1 8.1(3)
Cl1 Cu1 N1 C1 -100.4(3)
N4 Cu1 N1 C6 18.4(8)
N3 Cu1 N1 C6 -33.7(3)
N2 Cu1 N1 C6 -116.2(3)
Cl1 Cu1 N1 C6 135.4(3)
N4 Cu1 N2 C3 -82.1(3)
N1 Cu1 N2 C3 89.4(3)
N3 Cu1 N2 C3 6.1(3)
Cl1 Cu1 N2 C3 178.1(3)
N4 Cu1 N2 C2 159.9(2)
N1 Cu1 N2 C2 -28.6(2)
N3 Cu1 N2 C2 -111.9(3)
Cl1 Cu1 N2 C2 60.1(2)
N4 Cu1 N3 C5 -156.7(3)
N1 Cu1 N3 C5 14.2(3)
N2 Cu1 N3 C5 97.1(3)
Cl1 Cu1 N3 C5 -45.7(6)
N4 Cu1 N3 C4 78.3(3)
N1 Cu1 N3 C4 -110.8(3)
N2 Cu1 N3 C4 -27.9(3)
Cl1 Cu1 N3 C4 -170.7(4)
N1 Cu1 N4 C7 -67(3)
N3 Cu1 N4 C7 -15(3)
N2 Cu1 N4 C7 66(3)
Cl1 Cu1 N4 C7 176(3)
N9 Cu2 N6 C8 -19(3)
N8 Cu2 N6 C8 17.4(17)
N7 Cu2 N6 C8 -64.5(17)
Cl2 Cu2 N6 C8 165.8(17)
N6 Cu2 N7 C9 62.8(3)
N9 Cu2 N7 C9 -113.5(3)
N8 Cu2 N7 C9 -29.3(3)
Cl2 Cu2 N7 C9 161.3(2)
N6 Cu2 N7 C14 -173.3(3)
N9 Cu2 N7 C14 10.3(3)
N8 Cu2 N7 C14 94.6(3)
Cl2 Cu2 N7 C14 -74.8(3)
N6 Cu2 N8 C11 153.8(3)
N9 Cu2 N8 C11 -29.3(2)
N7 Cu2 N8 C11 -112.3(3)
Cl2 Cu2 N8 C11 52.2(3)
N6 Cu2 N8 C10 -84.0(3)
N9 Cu2 N8 C10 92.9(3)
N7 Cu2 N8 C10 9.9(3)
Cl2 Cu2 N8 C10 174.4(2)
N6 Cu2 N9 C13 -78.8(18)
N8 Cu2 N9 C13 -115.8(3)
N7 Cu2 N9 C13 -33.3(2)
Cl2 Cu2 N9 C13 96.0(2)
N6 Cu2 N9 C12 46.3(19)
N8 Cu2 N9 C12 9.3(3)
N7 Cu2 N9 C12 91.8(3)
Cl2 Cu2 N9 C12 -138.9(3)
C6 N1 C1 C2 135.6(4)
Cu1 N1 C1 C2 16.0(5)
N1 C1 C2 N2 -45.4(6)
C3 N2 C2 C1 -67.6(5)
Cu1 N2 C2 C1 46.6(4)
C2 N2 C3 C4 126.8(4)
Cu1 N2 C3 C4 18.2(5)
N2 C3 C4 N3 -45.5(6)
C5 N3 C4 C3 -72.9(6)
Cu1 N3 C4 C3 49.0(5)
C4 N3 C5 C6 130.0(4)
Cu1 N3 C5 C6 10.4(5)
N3 C5 C6 N1 -40.2(6)
C1 N1 C6 C5 -75.2(5)
Cu1 N1 C6 C5 50.0(5)
Cu1 N4 C7 N5 159(4)
C8 N5 C7 N4 164(5)
Cu2 N6 C8 N5 -18E1(10)
C7 N5 C8 N6 174(5)
C14 N7 C9 C10 -73.4(5)
Cu2 N7 C9 C10 44.5(5)
C11 N8 C10 C9 128.2(4)
Cu2 N8 C10 C9 11.6(5)
N7 C9 C10 N8 -39.5(6)
C10 N8 C11 C12 -75.4(4)
Cu2 N8 C11 C12 45.1(4)
C13 N9 C12 C11 133.2(4)
Cu2 N9 C12 C11 13.1(4)
N8 C11 C12 N9 -40.0(5)
C12 N9 C13 C14 -71.2(5)
Cu2 N9 C13 C14 53.2(4)
C9 N7 C14 C13 131.7(4)
Cu2 N7 C14 C13 15.5(4)
N9 C13 C14 N7 -45.9(5)
